data_7019226
loop_
_publ_author_name
'Li, Junye'
'Wang, Chenggen'
'Li, Xiaoyan'
'Sun, Hongjian'

_publ_section_title
;
 C-Cl bond activation of ortho-chlorinated benzamides by nickel and cobalt
 compounds supported with phosphine ligands.
;
_journal_issue 28
_journal_name_full 'Dalton transactions (Cambridge, England : 2003)'
_journal_page_first 8715
_journal_page_last 8722
_journal_paper_doi 10.1039/c2dt12395a
_journal_volume 41
_journal_year 2012
_chemical_formula_moiety 'C17 H32 Cl N Ni O P2'
_chemical_formula_sum 'C17 H32 Cl N Ni O P2'
_chemical_formula_weight 422.52
_chemical_name_systematic
;
?
;
_space_group_IT_number 61
_symmetry_cell_setting orthorhombic
_symmetry_space_group_name_Hall '-P 2ac 2ab'
_symmetry_space_group_name_H-M 'P b c a'
_atom_sites_solution_hydrogens geom
_atom_sites_solution_primary direct
_atom_sites_solution_secondary difmap
_audit_creation_method SHELXL-97
_cell_angle_alpha 90.00
_cell_angle_beta 90.00
_cell_angle_gamma 90.00
_cell_formula_units_Z 8
_cell_length_a 9.6040(19)
_cell_length_b 19.709(4)
_cell_length_c 22.573(5)
_cell_measurement_temperature 298(2)
_cell_volume 4272.7(15)
_computing_structure_refinement 'SHELXL-97 (Sheldrick, 1997)'
_computing_structure_solution 'SHELXS-97 (Sheldrick, 1990)'
_diffrn_ambient_temperature 298(2)
_diffrn_measured_fraction_theta_full 0.974
_diffrn_measured_fraction_theta_max 0.974
_diffrn_radiation_monochromator graphite
_diffrn_radiation_source 'fine-focus sealed tube'
_diffrn_radiation_type MoK\a
_diffrn_radiation_wavelength 0.71073
_diffrn_reflns_av_R_equivalents 0.0592
_diffrn_reflns_av_sigmaI/netI 0.0409
_diffrn_reflns_limit_h_max 8
_diffrn_reflns_limit_h_min -11
_diffrn_reflns_limit_k_max 23
_diffrn_reflns_limit_k_min -23
_diffrn_reflns_limit_l_max 20
_diffrn_reflns_limit_l_min -26
_diffrn_reflns_number 15728
_diffrn_reflns_theta_full 25.00
_diffrn_reflns_theta_max 25.00
_diffrn_reflns_theta_min 2.07
_exptl_absorpt_coefficient_mu 1.186
_exptl_absorpt_correction_T_max 0.9216
_exptl_absorpt_correction_T_min 0.8707
_exptl_absorpt_correction_type none
_exptl_crystal_density_diffrn 1.314
_exptl_crystal_density_method 'not measured'
_exptl_crystal_F_000 1792
_exptl_crystal_size_max 0.12
_exptl_crystal_size_mid 0.10
_exptl_crystal_size_min 0.07
_refine_diff_density_max 1.354
_refine_diff_density_min -0.706
_refine_diff_density_rms 0.091
_refine_ls_extinction_method none
_refine_ls_goodness_of_fit_ref 1.022
_refine_ls_hydrogen_treatment mixed
_refine_ls_matrix_type full
_refine_ls_number_parameters 243
_refine_ls_number_reflns 3672
_refine_ls_number_restraints 162
_refine_ls_restrained_S_all 1.026
_refine_ls_R_factor_all 0.0610
_refine_ls_R_factor_gt 0.0515
_refine_ls_shift/su_max 0.001
_refine_ls_shift/su_mean 0.000
_refine_ls_structure_factor_coef Fsqd
_refine_ls_weighting_details 'calc w=1/[\s^2^(Fo^2^)+(0.0672P)^2^+11.2785P] where P=(Fo^2^+2Fc^2^)/3'
_refine_ls_weighting_scheme calc
_refine_ls_wR_factor_gt 0.1290
_refine_ls_wR_factor_ref 0.1342
_reflns_number_gt 3125
_reflns_number_total 3672
_reflns_threshold_expression >2sigma(I)
_cod_data_source_file c2dt12395a.txt
_cod_data_source_block sun13a
_cod_depositor_comments
;
The following automatic conversions were performed:

'_symmetry_cell_setting' value 'Orthorhombic' changed to
'orthorhombic' according to
/home/saulius/struct/CIF-dictionaries/cif_core.dic dictionary named
'cif_core.dic' version 2.4.1 from 2010-06-29.

Automatic conversion script
Id: cif_fix_values 1891 2012-01-12 08:04:46Z andrius 
;
_cod_original_sg_symbol_Hall -P2ac2ab
_cod_original_sg_symbol_H-M pbca
_cod_database_code 7019226

loop_
_symmetry_equiv_pos_as_xyz
'x, y, z'
'-x+1/2, -y, z+1/2'
'-x, y+1/2, -z+1/2'
'x+1/2, -y+1/2, -z'
'-x, -y, -z'
'x-1/2, y, -z-1/2'
'x, -y-1/2, z-1/2'
'-x-1/2, y-1/2, z'

loop_
_atom_site_label
_atom_site_type_symbol
_atom_site_fract_x
_atom_site_fract_y
_atom_site_fract_z
_atom_site_U_iso_or_equiv
_atom_site_adp_type
_atom_site_occupancy
_atom_site_symmetry_multiplicity
_atom_site_calc_flag
_atom_site_refinement_flags
O1 O 0.8114(3) 0.11763(16) 0.70021(14) 0.0376(7) Uani 1 1 d .
N1 N 1.0022(5) 0.13835(19) 0.75547(18) 0.0374(9) Uani 1 1 d .
Ni1 Ni 0.83970(5) 0.09095(2) 0.57644(2) 0.02370(17) Uani 1 1 d .
Cl1 Cl 0.66967(11) 0.13797(5) 0.52218(5) 0.0364(3) Uani 1 1 d .
P1 P 0.97318(11) 0.17776(5) 0.55592(5) 0.0258(2) Uani 1 1 d .
P2 P 0.70767(11) 0.00264(5) 0.59330(5) 0.0249(2) Uani 1 1 d .
C1 C 1.1487(5) 0.1835(2) 0.5855(2) 0.0379(10) Uani 1 1 d U
H1A H 1.1933 0.2234 0.5702 0.057 Uiso 1 1 calc R
H1B H 1.2007 0.1441 0.5740 0.057 Uiso 1 1 calc R
H1C H 1.1447 0.1861 0.6279 0.057 Uiso 1 1 calc R
C2 C 0.8992(6) 0.2582(2) 0.5783(2) 0.0432(11) Uani 1 1 d U
H2A H 0.8851 0.2584 0.6204 0.065 Uiso 1 1 calc R
H2B H 0.8115 0.2648 0.5586 0.065 Uiso 1 1 calc R
H2C H 0.9616 0.2943 0.5677 0.065 Uiso 1 1 calc R
C3 C 1.0000(5) 0.1892(2) 0.4770(2) 0.0370(10) Uani 1 1 d U
H3A H 0.9116 0.1896 0.4572 0.056 Uiso 1 1 calc R
H3B H 1.0557 0.1526 0.4620 0.056 Uiso 1 1 calc R
H3C H 1.0469 0.2315 0.4701 0.056 Uiso 1 1 calc R
C4 C 0.7619(5) -0.0628(2) 0.64530(19) 0.0349(9) Uani 1 1 d U
H4A H 0.7755 -0.0429 0.6837 0.052 Uiso 1 1 calc R
H4B H 0.8475 -0.0827 0.6320 0.052 Uiso 1 1 calc R
H4C H 0.6913 -0.0971 0.6477 0.052 Uiso 1 1 calc R
C5 C 0.5340(5) 0.0228(2) 0.6190(2) 0.0389(10) Uani 1 1 d U
H5A H 0.4909 0.0539 0.5919 0.058 Uiso 1 1 calc R
H5B H 0.5394 0.0432 0.6576 0.058 Uiso 1 1 calc R
H5C H 0.4797 -0.0180 0.6213 0.058 Uiso 1 1 calc R
C6 C 0.6756(5) -0.0451(2) 0.5258(2) 0.0360(10) Uani 1 1 d U
H6A H 0.6080 -0.0799 0.5335 0.054 Uiso 1 1 calc R
H6B H 0.7609 -0.0655 0.5126 0.054 Uiso 1 1 calc R
H6C H 0.6410 -0.0151 0.4957 0.054 Uiso 1 1 calc R
C7 C 0.9862(4) 0.04576(17) 0.61559(17) 0.0239(8) Uani 1 1 d U
C8 C 1.0191(4) 0.05686(17) 0.67560(17) 0.0234(7) Uani 1 1 d U
C9 C 1.1259(5) 0.02041(19) 0.70313(19) 0.0289(8) Uani 1 1 d U
C10 C 1.2019(5) -0.0274(2) 0.6719(2) 0.0311(9) Uani 1 1 d U
C11 C 1.1720(5) -0.0387(2) 0.61254(19) 0.0304(9) Uani 1 1 d U
C12 C 1.0672(5) -0.00219(19) 0.58542(18) 0.0285(8) Uani 1 1 d U
C13 C 0.9352(4) 0.10639(19) 0.71107(18) 0.0268(8) Uani 1 1 d U
C14 C 0.9323(7) 0.1841(3) 0.7963(3) 0.0556(13) Uani 1 1 d U
C15 C 1.0318(10) 0.2383(4) 0.8180(4) 0.097(2) Uani 1 1 d U
H15A H 0.9818 0.2661 0.8464 0.116 Uiso 1 1 calc R
H15B H 1.1058 0.2157 0.8395 0.116 Uiso 1 1 calc R
C16 C 1.0930(11) 0.2812(5) 0.7780(5) 0.107(2) Uani 1 1 d U
H16A H 1.1391 0.2533 0.7486 0.129 Uiso 1 1 calc R
H16B H 1.1654 0.3058 0.7989 0.129 Uiso 1 1 calc R
C17 C 1.0078(12) 0.3324(5) 0.7453(5) 0.116(3) Uani 1 1 d U
H17A H 0.9360 0.3096 0.7234 0.174 Uiso 1 1 calc R
H17B H 1.0664 0.3572 0.7186 0.174 Uiso 1 1 calc R
H17C H 0.9661 0.3632 0.7731 0.174 Uiso 1 1 calc R
H11 H 1.219(5) -0.075(2) 0.591(2) 0.034(12) Uiso 1 1 d .
H12 H 1.049(5) -0.011(2) 0.542(2) 0.034(12) Uiso 1 1 d .
H10 H 1.278(6) -0.057(3) 0.691(2) 0.050(14) Uiso 1 1 d .
H1 H 1.081(6) 0.130(2) 0.761(2) 0.030(13) Uiso 1 1 d .
H9 H 1.145(5) 0.028(2) 0.745(2) 0.034(12) Uiso 1 1 d .
H14A H 0.885(7) 0.224(3) 0.776(3) 0.071(18) Uiso 1 1 d .
H14B H 0.891(7) 0.156(3) 0.817(3) 0.059(17) Uiso 1 1 d .

loop_
_atom_site_aniso_label
_atom_site_aniso_U_11
_atom_site_aniso_U_22
_atom_site_aniso_U_33
_atom_site_aniso_U_23
_atom_site_aniso_U_13
_atom_site_aniso_U_12
O1 0.0247(16) 0.0529(18) 0.0352(17) 0.0020(14) 0.0020(14) 0.0093(13)
N1 0.031(2) 0.047(2) 0.034(2) -0.0102(16) 0.0007(19) 0.0070(17)
Ni1 0.0194(3) 0.0251(3) 0.0266(3) 0.00299(19) -0.0057(2) -0.00179(18)
Cl1 0.0289(6) 0.0329(5) 0.0473(6) 0.0060(4) -0.0147(5) 0.0020(4)
P1 0.0257(5) 0.0246(5) 0.0271(5) 0.0006(4) -0.0025(4) -0.0032(4)
P2 0.0202(5) 0.0301(5) 0.0243(5) 0.0019(4) -0.0016(4) -0.0038(4)
C1 0.0367(13) 0.0385(12) 0.0385(13) 0.0006(9) -0.0011(9) -0.0026(9)
C2 0.0430(14) 0.0420(13) 0.0446(14) -0.0021(9) 0.0008(9) 0.0000(9)
C3 0.0376(13) 0.0375(12) 0.0361(12) 0.0013(9) -0.0002(9) -0.0013(9)
C4 0.0347(13) 0.0351(12) 0.0348(12) 0.0025(9) 0.0004(9) -0.0011(9)
C5 0.0372(13) 0.0413(12) 0.0383(13) 0.0003(9) -0.0003(9) 0.0000(9)
C6 0.0364(13) 0.0357(12) 0.0360(13) -0.0007(9) -0.0006(9) -0.0018(9)
C7 0.0230(11) 0.0245(10) 0.0242(11) 0.0013(8) -0.0005(9) -0.0018(8)
C8 0.0224(11) 0.0245(10) 0.0231(11) 0.0005(8) 0.0002(9) -0.0016(8)
C9 0.0283(12) 0.0306(11) 0.0277(12) 0.0004(9) -0.0004(9) -0.0002(9)
C10 0.0299(12) 0.0327(11) 0.0308(12) 0.0006(9) -0.0003(9) 0.0015(9)
C11 0.0296(12) 0.0312(11) 0.0304(12) -0.0008(9) 0.0004(9) 0.0011(9)
C12 0.0282(12) 0.0293(11) 0.0279(11) -0.0003(9) -0.0005(9) -0.0012(9)
C13 0.0266(12) 0.0278(11) 0.0260(11) 0.0019(9) 0.0010(9) 0.0008(9)
C14 0.0566(16) 0.0559(15) 0.0544(16) -0.0019(10) 0.0020(10) 0.0025(10)
C15 0.097(2) 0.097(2) 0.097(2) -0.0037(10) -0.0012(10) 0.0034(10)
C16 0.106(3) 0.106(3) 0.109(3) -0.0036(10) -0.0004(10) 0.0004(10)
C17 0.116(3) 0.116(3) 0.116(3) -0.0010(10) -0.0002(10) 0.0006(10)

loop_
_atom_type_symbol
_atom_type_description
_atom_type_scat_dispersion_real
_atom_type_scat_dispersion_imag
_atom_type_scat_source
C C 0.0033 0.0016 'International Tables Vol C Tables 4.2.6.8 and 6.1.1.4'
H H 0.0000 0.0000 'International Tables Vol C Tables 4.2.6.8 and 6.1.1.4'
N N 0.0061 0.0033 'International Tables Vol C Tables 4.2.6.8 and 6.1.1.4'
O O 0.0106 0.0060 'International Tables Vol C Tables 4.2.6.8 and 6.1.1.4'
P P 0.1023 0.0942 'International Tables Vol C Tables 4.2.6.8 and 6.1.1.4'
Cl Cl 0.1484 0.1585 'International Tables Vol C Tables 4.2.6.8 and 6.1.1.4'
Ni Ni 0.3393 1.1124 'International Tables Vol C Tables 4.2.6.8 and 6.1.1.4'

loop_
_geom_angle_atom_site_label_1
_geom_angle_atom_site_label_2
_geom_angle_atom_site_label_3
_geom_angle
C13 N1 C14 122.8(4)
C7 Ni1 P2 88.57(12)
C7 Ni1 P1 91.80(12)
P2 Ni1 P1 177.67(5)
C7 Ni1 Cl1 174.32(12)
P2 Ni1 Cl1 90.10(4)
P1 Ni1 Cl1 89.30(4)
C2 P1 C3 102.7(2)
C2 P1 C1 102.0(2)
C3 P1 C1 102.8(2)
C2 P1 Ni1 113.35(17)
C3 P1 Ni1 112.87(15)
C1 P1 Ni1 120.98(15)
C5 P2 C6 103.1(2)
C5 P2 C4 102.3(2)
C6 P2 C4 102.9(2)
C5 P2 Ni1 114.54(15)
C6 P2 Ni1 111.39(15)
C4 P2 Ni1 120.67(15)
C12 C7 C8 116.6(4)
C12 C7 Ni1 120.4(3)
C8 C7 Ni1 123.0(3)
C9 C8 C7 120.8(4)
C9 C8 C13 119.5(3)
C7 C8 C13 119.6(3)
C10 C9 C8 120.7(4)
C9 C10 C11 119.4(4)
C12 C11 C10 119.7(4)
C11 C12 C7 122.7(4)
O1 C13 N1 121.6(4)
O1 C13 C8 122.0(4)
N1 C13 C8 116.5(4)
N1 C14 C15 110.6(6)
C16 C15 C14 119.5(9)
C15 C16 C17 120.5(10)

loop_
_geom_bond_atom_site_label_1
_geom_bond_atom_site_label_2
_geom_bond_distance
O1 C13 1.234(5)
N1 C13 1.347(6)
N1 C14 1.453(7)
Ni1 C7 1.885(4)
Ni1 P2 2.1868(11)
Ni1 P1 2.1876(11)
Ni1 Cl1 2.2418(11)
P1 C2 1.810(5)
P1 C3 1.814(5)
P1 C1 1.816(5)
P2 C5 1.810(5)
P2 C6 1.817(5)
P2 C4 1.819(4)
C7 C12 1.401(6)
C7 C8 1.408(5)
C8 C9 1.398(6)
C8 C13 1.498(5)
C9 C10 1.384(6)
C10 C11 1.389(6)
C11 C12 1.380(6)
C14 C15 1.515(11)
C15 C16 1.370(12)
C16 C17 1.493(13)
